data_4129331
loop_
_publ_author_name
'Cheng, Jiashun'
'Qi, Xiaoxu'
'Li, Ming'
'Chen, Pinhong'
'Liu, Guosheng'

_publ_section_title
;
 Palladium-catalyzed intermolecular aminocarbonylation of alkenes:
 efficient access of \b-amino acid derivatives.
;
_journal_issue 7
_journal_name_full 'Journal of the American Chemical Society'
_journal_page_first 2480
_journal_page_last 2483
_journal_paper_doi 10.1021/jacs.5b00719
_journal_volume 137
_journal_year 2015
_chemical_formula_sum 'C15 H19 N O4'
_chemical_formula_weight 277.31
_space_group_crystal_system monoclinic
_space_group_IT_number 14
_space_group_name_Hall '-P 2ybc'
_space_group_name_H-M_alt 'P 1 21/c 1'
_atom_sites_solution_hydrogens geom
_audit_creation_method SHELXL-2013
_cell_angle_alpha 90
_cell_angle_beta 98.554(17)
_cell_angle_gamma 90
_cell_formula_units_Z 4
_cell_length_a 13.550(13)
_cell_length_b 9.029(9)
_cell_length_c 12.105(12)
_cell_measurement_reflns_used 2931
_cell_measurement_temperature 293(2)
_cell_measurement_theta_max 53.337
_cell_measurement_theta_min 5.441
_cell_volume 1464(2)
_computing_cell_refinement 'Bruker SMART'
_computing_data_collection 'Bruker SMART'
_computing_data_reduction 'Bruker SHELXTL'
_computing_molecular_graphics 'Bruker SHELXTL'
_computing_publication_material 'Bruker SHELXTL'
_computing_structure_refinement 'SHELXL-2013 (Sheldrick, 2013)'
_computing_structure_solution 'Bruker SHELXTL'
_diffrn_ambient_temperature 293(2)
_diffrn_measured_fraction_theta_full 0.996
_diffrn_measured_fraction_theta_max 0.996
_diffrn_measurement_device_type 'CCD area detector'
_diffrn_measurement_method 'phi and omega scans'
_diffrn_radiation_type MoK\a
_diffrn_radiation_wavelength 0.71073
_diffrn_reflns_av_R_equivalents 0.0641
_diffrn_reflns_av_unetI/netI 0.0696
_diffrn_reflns_Laue_measured_fraction_full 0.996
_diffrn_reflns_Laue_measured_fraction_max 0.996
_diffrn_reflns_limit_h_max 15
_diffrn_reflns_limit_h_min -16
_diffrn_reflns_limit_k_max 6
_diffrn_reflns_limit_k_min -10
_diffrn_reflns_limit_l_max 14
_diffrn_reflns_limit_l_min -14
_diffrn_reflns_number 7406
_diffrn_reflns_point_group_measured_fraction_full 0.996
_diffrn_reflns_point_group_measured_fraction_max 0.996
_diffrn_reflns_theta_full 25.242
_diffrn_reflns_theta_max 25.499
_diffrn_reflns_theta_min 2.720
_exptl_absorpt_coefficient_mu 0.091
_exptl_absorpt_correction_T_max 0.7457
_exptl_absorpt_correction_T_min 0.6244
_exptl_absorpt_correction_type multi-scan
_exptl_absorpt_process_details sadabs
_exptl_crystal_colour colorless
_exptl_crystal_density_diffrn 1.258
_exptl_crystal_description prismatic
_exptl_crystal_F_000 592
_exptl_crystal_size_max 0.221
_exptl_crystal_size_mid 0.175
_exptl_crystal_size_min 0.123
_refine_diff_density_max 0.333
_refine_diff_density_min -0.314
_refine_diff_density_rms 0.095
_refine_ls_extinction_coef 0.061(8)
_refine_ls_extinction_expression Fc^*^=kFc[1+0.001xFc^2^\l^3^/sin(2\q)]^-1/4^
_refine_ls_extinction_method SHELXL
_refine_ls_goodness_of_fit_ref 1.052
_refine_ls_hydrogen_treatment constr
_refine_ls_matrix_type full
_refine_ls_number_parameters 185
_refine_ls_number_reflns 2715
_refine_ls_number_restraints 0
_refine_ls_restrained_S_all 1.052
_refine_ls_R_factor_all 0.0814
_refine_ls_R_factor_gt 0.0706
_refine_ls_shift/su_max 0.000
_refine_ls_shift/su_mean 0.000
_refine_ls_structure_factor_coef Fsqd
_refine_ls_weighting_details 'w=1/[\s^2^(Fo^2^)+(0.1208P)^2^+0.1443P] where P=(Fo^2^+2Fc^2^)/3'
_refine_ls_weighting_scheme calc
_refine_ls_wR_factor_gt 0.1781
_refine_ls_wR_factor_ref 0.1933
_reflns_Friedel_coverage 0.000
_reflns_number_gt 2143
_reflns_number_total 2715
_reflns_threshold_expression 'I > 2\s(I)'
_cod_data_source_file ja5b00719_si_003.cif
_cod_data_source_block cd214172
_cod_original_sg_symbol_H-M 'P 21/c'
_cod_database_code 4129331
_shelx_space_group_comment
; 
The symmetry employed for this shelxl refinement is uniquely defined 
by the following loop, which should always be used as a source of 
symmetry information in preference to the above space-group names. 
They are only intended as comments. 
;
_shelxl_version_number 2013-4

loop_
_space_group_symop_operation_xyz
'x, y, z'
'-x, y+1/2, -z+1/2'
'-x, -y, -z'
'x, -y-1/2, z-1/2'

loop_
_atom_site_label
_atom_site_type_symbol
_atom_site_fract_x
_atom_site_fract_y
_atom_site_fract_z
_atom_site_U_iso_or_equiv
_atom_site_adp_type
_atom_site_occupancy
_atom_site_site_symmetry_order
_atom_site_calc_flag
_atom_site_refinement_flags_posn
_atom_site_refinement_flags_adp
N1 N 0.17495(12) 0.25867(17) 0.22500(12) 0.0438(4) Uani 1 1 d . .
O1 O 0.10449(13) 0.35494(18) 0.37084(12) 0.0632(5) Uani 1 1 d . .
O2 O 0.07799(11) 0.12041(17) 0.31499(12) 0.0574(5) Uani 1 1 d . .
O3 O 0.19538(14) 0.71386(19) 0.14497(15) 0.0744(5) Uani 1 1 d . .
O4 O 0.11883(12) 0.66882(16) -0.02688(12) 0.0581(5) Uani 1 1 d . .
C1 C 0.11871(14) 0.2561(2) 0.30831(15) 0.0442(5) Uani 1 1 d . .
C2 C 0.11725(16) 0.0221(2) 0.23799(17) 0.0561(6) Uani 1 1 d . .
H2A H 0.0647 -0.0389 0.1981 0.067 Uiso 1 1 calc R U
H2B H 0.1685 -0.0418 0.2771 0.067 Uiso 1 1 calc R U
C3 C 0.16059(15) 0.1249(2) 0.15865(16) 0.0479(5) Uani 1 1 d . .
H3A H 0.2233 0.0875 0.1403 0.057 Uiso 1 1 calc R U
H3B H 0.1144 0.1405 0.0904 0.057 Uiso 1 1 calc R U
C4 C 0.21104(13) 0.3999(2) 0.18649(15) 0.0426(5) Uani 1 1 d . .
H4 H 0.2204 0.4674 0.2506 0.051 Uiso 1 1 calc R U
C5 C 0.31293(13) 0.3791(2) 0.14825(17) 0.0487(5) Uani 1 1 d . .
C6 C 0.32423(16) 0.3112(3) 0.04898(19) 0.0621(6) Uani 1 1 d . .
H6 H 0.2681 0.2803 0.0007 0.075 Uiso 1 1 calc R U
C7 C 0.4187(2) 0.2884(4) 0.0201(3) 0.0791(8) Uani 1 1 d . .
H7 H 0.4241 0.2409 -0.0469 0.095 Uiso 1 1 calc R U
C8 C 0.50327(19) 0.3330(3) 0.0862(3) 0.0781(8) Uani 1 1 d . .
C9 C 0.49501(16) 0.4041(3) 0.1850(3) 0.0742(8) Uani 1 1 d . .
C10 C 0.39871(15) 0.4266(3) 0.2154(2) 0.0622(6) Uani 1 1 d . .
H10 H 0.3932 0.4746 0.2822 0.075 Uiso 1 1 calc R U
C11 C 0.6058(2) 0.3040(5) 0.0537(4) 0.1257(15) Uani 1 1 d . .
H11A H 0.6333 0.3952 0.0312 0.188 Uiso 1 1 calc R U
H11B H 0.5997 0.2348 -0.0072 0.188 Uiso 1 1 calc R U
H11C H 0.6490 0.2636 0.1165 0.188 Uiso 1 1 calc R U
C12 C 0.5843(2) 0.4614(5) 0.2602(4) 0.1142(13) Uani 1 1 d . .
H12A H 0.6307 0.3820 0.2799 0.171 Uiso 1 1 calc R U
H12B H 0.5640 0.5017 0.3266 0.171 Uiso 1 1 calc R U
H12C H 0.6158 0.5374 0.2222 0.171 Uiso 1 1 calc R U
C13 C 0.13307(13) 0.4692(2) 0.09743(16) 0.0453(5) Uani 1 1 d . .
H13A H 0.1314 0.4147 0.0281 0.054 Uiso 1 1 calc R U
H13B H 0.0678 0.4607 0.1207 0.054 Uiso 1 1 calc R U
C14 C 0.15415(14) 0.6291(2) 0.07715(17) 0.0471(5) Uani 1 1 d . .
C15 C 0.1266(2) 0.8225(3) -0.0542(2) 0.0707(7) Uani 1 1 d . .
H15A H 0.1935 0.8560 -0.0301 0.106 Uiso 1 1 calc R U
H15B H 0.0811 0.8790 -0.0174 0.106 Uiso 1 1 calc R U
H15C H 0.1103 0.8352 -0.1336 0.106 Uiso 1 1 calc R U

loop_
_atom_site_aniso_label
_atom_site_aniso_U_11
_atom_site_aniso_U_22
_atom_site_aniso_U_33
_atom_site_aniso_U_23
_atom_site_aniso_U_13
_atom_site_aniso_U_12
N1 0.0492(9) 0.0424(9) 0.0414(8) -0.0005(6) 0.0122(6) -0.0038(6)
O1 0.0870(11) 0.0573(10) 0.0491(8) -0.0049(7) 0.0229(7) 0.0049(8)
O2 0.0693(9) 0.0516(9) 0.0559(9) 0.0054(6) 0.0249(7) -0.0051(7)
O3 0.0978(13) 0.0480(9) 0.0708(10) -0.0068(8) -0.0088(9) -0.0085(9)
O4 0.0779(10) 0.0399(8) 0.0546(9) 0.0034(6) 0.0037(7) 0.0005(7)
C1 0.0483(10) 0.0465(11) 0.0375(9) 0.0042(8) 0.0058(7) 0.0051(8)
C2 0.0654(12) 0.0462(12) 0.0594(12) -0.0015(9) 0.0186(10) -0.0055(9)
C3 0.0538(11) 0.0434(11) 0.0480(11) -0.0039(8) 0.0126(8) -0.0042(8)
C4 0.0460(10) 0.0408(10) 0.0413(9) -0.0022(7) 0.0079(7) -0.0054(7)
C5 0.0405(10) 0.0482(11) 0.0570(12) 0.0101(9) 0.0060(8) -0.0031(8)
C6 0.0548(12) 0.0718(16) 0.0631(13) -0.0013(12) 0.0196(10) -0.0042(11)
C7 0.0751(17) 0.0820(19) 0.0889(18) 0.0016(15) 0.0404(14) -0.0016(14)
C8 0.0587(14) 0.0687(17) 0.112(2) 0.0129(16) 0.0303(14) 0.0007(12)
C9 0.0430(12) 0.0660(16) 0.110(2) 0.0165(15) -0.0016(12) -0.0064(10)
C10 0.0514(12) 0.0593(14) 0.0735(14) 0.0056(11) 0.0009(10) -0.0066(10)
C11 0.0732(19) 0.113(3) 0.205(4) 0.028(3) 0.068(2) 0.0145(19)
C12 0.0564(15) 0.122(3) 0.155(3) 0.001(3) -0.0142(18) -0.0133(17)
C13 0.0425(9) 0.0441(11) 0.0494(10) 0.0007(8) 0.0070(7) -0.0016(8)
C14 0.0458(10) 0.0433(11) 0.0527(11) -0.0033(9) 0.0096(8) 0.0017(8)
C15 0.0906(17) 0.0447(13) 0.0753(15) 0.0110(11) 0.0070(12) 0.0022(12)

loop_
_atom_type_symbol
_atom_type_description
_atom_type_scat_dispersion_real
_atom_type_scat_dispersion_imag
_atom_type_scat_source
C C 0.0033 0.0016 'International Tables Vol C Tables 4.2.6.8 and 6.1.1.4'
H H 0.0000 0.0000 'International Tables Vol C Tables 4.2.6.8 and 6.1.1.4'
N N 0.0061 0.0033 'International Tables Vol C Tables 4.2.6.8 and 6.1.1.4'
O O 0.0106 0.0060 'International Tables Vol C Tables 4.2.6.8 and 6.1.1.4'

loop_
_geom_angle_atom_site_label_1
_geom_angle_atom_site_label_2
_geom_angle_atom_site_label_3
_geom_angle
C1 N1 C3 110.80(15)
C1 N1 C4 120.26(16)
C3 N1 C4 124.96(15)
C1 O2 C2 109.00(15)
C14 O4 C15 116.86(18)
O1 C1 O2 121.98(18)
O1 C1 N1 128.07(19)
O2 C1 N1 109.95(16)
O2 C2 C3 104.32(18)
O2 C2 H2A 110.9
C3 C2 H2A 110.9
O2 C2 H2B 110.9
C3 C2 H2B 110.9
H2A C2 H2B 108.9
N1 C3 C2 101.08(16)
N1 C3 H3A 111.6
C2 C3 H3A 111.6
N1 C3 H3B 111.6
C2 C3 H3B 111.6
H3A C3 H3B 109.4
N1 C4 C13 110.61(15)
N1 C4 C5 110.31(15)
C13 C4 C5 113.41(16)
N1 C4 H4 107.4
C13 C4 H4 107.4
C5 C4 H4 107.4
C6 C5 C10 117.2(2)
C6 C5 C4 122.72(18)
C10 C5 C4 120.0(2)
C5 C6 C7 120.7(2)
C5 C6 H6 119.7
C7 C6 H6 119.7
C8 C7 C6 122.4(3)
C8 C7 H7 118.8
C6 C7 H7 118.8
C7 C8 C9 118.7(2)
C7 C8 C11 121.3(3)
C9 C8 C11 120.1(3)
C8 C9 C10 119.2(2)
C8 C9 C12 121.8(3)
C10 C9 C12 119.0(3)
C5 C10 C9 121.8(3)
C5 C10 H10 119.1
C9 C10 H10 119.1
C8 C11 H11A 109.5
C8 C11 H11B 109.5
H11A C11 H11B 109.5
C8 C11 H11C 109.5
H11A C11 H11C 109.5
H11B C11 H11C 109.5
C9 C12 H12A 109.5
C9 C12 H12B 109.5
H12A C12 H12B 109.5
C9 C12 H12C 109.5
H12A C12 H12C 109.5
H12B C12 H12C 109.5
C14 C13 C4 112.41(16)
C14 C13 H13A 109.1
C4 C13 H13A 109.1
C14 C13 H13B 109.1
C4 C13 H13B 109.1
H13A C13 H13B 107.9
O3 C14 O4 122.9(2)
O3 C14 C13 125.7(2)
O4 C14 C13 111.38(16)
O4 C15 H15A 109.5
O4 C15 H15B 109.5
H15A C15 H15B 109.5
O4 C15 H15C 109.5
H15A C15 H15C 109.5
H15B C15 H15C 109.5

loop_
_geom_bond_atom_site_label_1
_geom_bond_atom_site_label_2
_geom_bond_distance
N1 C1 1.352(3)
N1 C3 1.448(3)
N1 C4 1.467(3)
O1 C1 1.204(2)
O2 C1 1.351(3)
O2 C2 1.445(3)
O3 C14 1.198(3)
O4 C14 1.328(3)
O4 C15 1.434(3)
C2 C3 1.515(3)
C2 H2A 0.9700
C2 H2B 0.9700
C3 H3A 0.9700
C3 H3B 0.9700
C4 C13 1.526(3)
C4 C5 1.532(3)
C4 H4 0.9800
C5 C6 1.377(3)
C5 C10 1.384(3)
C6 C7 1.392(3)
C6 H6 0.9300
C7 C8 1.357(4)
C7 H7 0.9300
C8 C9 1.376(4)
C8 C11 1.522(4)
C9 C10 1.422(4)
C9 C12 1.495(4)
C10 H10 0.9300
C11 H11A 0.9600
C11 H11B 0.9600
C11 H11C 0.9600
C12 H12A 0.9600
C12 H12B 0.9600
C12 H12C 0.9600
C13 C14 1.500(3)
C13 H13A 0.9700
C13 H13B 0.9700
C15 H15A 0.9600
C15 H15B 0.9600
C15 H15C 0.9600

loop_
_geom_hbond_atom_site_label_D
_geom_hbond_atom_site_label_H
_geom_hbond_atom_site_label_A
_geom_hbond_distance_DH
_geom_hbond_distance_HA
_geom_hbond_distance_DA
_geom_hbond_angle_DHA
_geom_hbond_site_symmetry_A
C2 H2A O1 0.97 2.51 3.444(4) 161.5 2_545
C3 H3B O1 0.97 2.64 3.458(4) 142.1 4_565
C13 H13A O2 0.97 2.59 3.484(4) 152.8 4_565
C13 H13B O2 0.97 2.65 3.474(3) 142.4 2
C15 H15B O1 0.96 2.80 3.052(4) 96.1 4_575
C2 H2A O1 0.97 2.51 3.444(4) 161.5 2_545
C3 H3B O1 0.97 2.64 3.458(4) 142.1 4_565
C13 H13A O2 0.97 2.59 3.484(4) 152.8 4_565
C13 H13B O2 0.97 2.65 3.474(3) 142.4 2
C15 H15B O1 0.96 2.80 3.052(4) 96.1 4_575
C2 H2A O1 0.97 2.51 3.444(4) 161.5 2_545
C3 H3B O1 0.97 2.64 3.458(4) 142.1 4_565
C13 H13A O2 0.97 2.59 3.484(4) 152.8 4_565
C13 H13B O2 0.97 2.65 3.474(3) 142.4 2
C2 H2A O1 0.97 2.51 3.444(4) 161.5 2_545
C3 H3B O1 0.97 2.64 3.458(4) 142.1 4_565
C13 H13A O2 0.97 2.59 3.484(4) 152.8 4_565
C13 H13B O2 0.97 2.65 3.474(3) 142.4 2
C2 H2A O1 0.97 2.51 3.444(4) 161.5 2_545
C3 H3B O1 0.97 2.64 3.458(4) 142.1 4_565
C13 H13A O2 0.97 2.59 3.484(4) 152.8 4_565
C13 H13B O2 0.97 2.65 3.474(3) 142.4 2

loop_
_geom_torsion_atom_site_label_1
_geom_torsion_atom_site_label_2
_geom_torsion_atom_site_label_3
_geom_torsion_atom_site_label_4
_geom_torsion
C2 O2 C1 O1 -173.70(19)
C2 O2 C1 N1 5.8(2)
C3 N1 C1 O1 -171.25(19)
C4 N1 C1 O1 -12.6(3)
C3 N1 C1 O2 9.3(2)
C4 N1 C1 O2 167.99(15)
C1 O2 C2 C3 -17.4(2)
C1 N1 C3 C2 -19.2(2)
C4 N1 C3 C2 -176.61(17)
O2 C2 C3 N1 21.3(2)
C1 N1 C4 C13 -86.4(2)
C3 N1 C4 C13 69.1(2)
C1 N1 C4 C5 147.34(17)
C3 N1 C4 C5 -57.2(2)
N1 C4 C5 C6 74.4(2)
C13 C4 C5 C6 -50.3(3)
N1 C4 C5 C10 -104.3(2)
C13 C4 C5 C10 131.0(2)
C10 C5 C6 C7 1.8(4)
C4 C5 C6 C7 -176.9(2)
C5 C6 C7 C8 -1.0(4)
C6 C7 C8 C9 -0.4(4)
C6 C7 C8 C11 178.8(3)
C7 C8 C9 C10 0.9(4)
C11 C8 C9 C10 -178.3(3)
C7 C8 C9 C12 -177.7(3)
C11 C8 C9 C12 3.1(4)
C6 C5 C10 C9 -1.3(3)
C4 C5 C10 C9 177.5(2)
C8 C9 C10 C5 0.0(4)
C12 C9 C10 C5 178.6(3)
N1 C4 C13 C14 165.06(15)
C5 C4 C13 C14 -70.4(2)
C15 O4 C14 O3 -3.7(3)
C15 O4 C14 C13 174.81(18)
C4 C13 C14 O3 -30.3(3)
C4 C13 C14 O4 151.29(16)
